data_7124496
loop_
_publ_author_name
'Liu, Gang'
'Yang, Xing'
'Bonnefont, Antoine'
'Lv, Yaokang'
'Chen, Jun'
'Dan, Wenyan'
'Chen, Zuofeng'
'Ruhlmann, Laurent'
'Wright, Dominic S.'
'Zhang, Cheng'

_publ_section_title
;
 Conjugated hybrid films based on a new polyoxotitanate monomer.
;
_journal_issue 100
_journal_name_full 'Chemical communications (Cambridge, England)'
_journal_page_first 14132
_journal_page_last 14135
_journal_paper_doi 10.1039/c8cc07527a
_journal_volume 54
_journal_year 2018
_chemical_formula_sum 'C27 H35 O12 S3 Ti3'
_chemical_formula_weight 791.43
_space_group_crystal_system triclinic
_space_group_IT_number 2
_space_group_name_Hall '-P 1'
_space_group_name_H-M_alt 'P -1'
_symmetry_space_group_name_Hall '-P 1'
_symmetry_space_group_name_H-M 'P -1'
_atom_sites_solution_hydrogens geom
_audit_creation_method SHELXL-2014/7
_audit_update_record
;
2017-03-12 deposited with the CCDC.
2018-11-26 downloaded from the CCDC.
;
_cell_angle_alpha 105.493(2)
_cell_angle_beta 99.264(2)
_cell_angle_gamma 107.574(2)
_cell_formula_units_Z 2
_cell_length_a 10.2226(7)
_cell_length_b 13.5319(9)
_cell_length_c 13.5794(9)
_cell_measurement_reflns_used 9435
_cell_measurement_temperature 150(2)
_cell_measurement_theta_max 27.53
_cell_measurement_theta_min 3.01
_cell_volume 1664.9(2)
_computing_cell_refinement 'Bruker SAINT'
_computing_data_collection 'Bruker APEX3'
_computing_data_reduction 'Bruker SAINT'
_computing_molecular_graphics 'Bruker SHELXTL'
_computing_publication_material 'Bruker SHELXTL'
_computing_structure_refinement 'SHELXL-2014/7 (Sheldrick, 2014)'
_computing_structure_solution 'SHELXS-97 (Sheldrick 2008)'
_diffrn_ambient_temperature 150(2)
_diffrn_measured_fraction_theta_full 0.998
_diffrn_measured_fraction_theta_max 0.994
_diffrn_measurement_device_type 'Bruker APEX-III CMOS'
_diffrn_measurement_method '\f and \w scans'
_diffrn_radiation_type MoK\a
_diffrn_radiation_wavelength 0.71073
_diffrn_reflns_av_R_equivalents 0.0202
_diffrn_reflns_av_unetI/netI 0.0171
_diffrn_reflns_Laue_measured_fraction_full 0.998
_diffrn_reflns_Laue_measured_fraction_max 0.994
_diffrn_reflns_limit_h_max 13
_diffrn_reflns_limit_h_min -13
_diffrn_reflns_limit_k_max 17
_diffrn_reflns_limit_k_min -17
_diffrn_reflns_limit_l_max 17
_diffrn_reflns_limit_l_min -17
_diffrn_reflns_number 35237
_diffrn_reflns_point_group_measured_fraction_full 0.998
_diffrn_reflns_point_group_measured_fraction_max 0.994
_diffrn_reflns_theta_full 25.242
_diffrn_reflns_theta_max 27.571
_diffrn_reflns_theta_min 3.014
_exptl_absorpt_coefficient_mu 0.949
_exptl_absorpt_correction_type multi-scan
_exptl_absorpt_process_details sadabs
_exptl_crystal_colour colourless
_exptl_crystal_density_diffrn 1.579
_exptl_crystal_description block
_exptl_crystal_F_000 814
_exptl_crystal_size_max 0.350
_exptl_crystal_size_mid 0.250
_exptl_crystal_size_min 0.150
_exptl_transmission_factor_max 0.7456
_exptl_transmission_factor_min 0.6398
_refine_diff_density_max 1.419
_refine_diff_density_min -1.340
_refine_diff_density_rms 0.079
_refine_ls_extinction_method none
_refine_ls_goodness_of_fit_ref 1.043
_refine_ls_hydrogen_treatment constr
_refine_ls_matrix_type full
_refine_ls_number_parameters 445
_refine_ls_number_reflns 7666
_refine_ls_number_restraints 123
_refine_ls_restrained_S_all 1.064
_refine_ls_R_factor_all 0.0381
_refine_ls_R_factor_gt 0.0331
_refine_ls_shift/su_max 0.003
_refine_ls_shift/su_mean 0.000
_refine_ls_structure_factor_coef Fsqd
_refine_ls_weighting_details 'w=1/[\s^2^(Fo^2^)+(0.0331P)^2^+2.8264P] where P=(Fo^2^+2Fc^2^)/3'
_refine_ls_weighting_scheme calc
_refine_ls_wR_factor_gt 0.0811
_refine_ls_wR_factor_ref 0.0841
_reflns_Friedel_coverage 0.000
_reflns_number_gt 6940
_reflns_number_total 7666
_reflns_threshold_expression 'I > 2\s(I)'
_cod_data_source_file c8cc07527a2.cif
_cod_data_source_block mo_170309c
_cod_database_code 7124496
_shelx_shelxl_version_number 2014/7
_shelx_space_group_comment
; 
The symmetry employed for this shelxl refinement is uniquely defined 
by the following loop, which should always be used as a source of 
symmetry information in preference to the above space-group names. 
They are only intended as comments. 
;
_shelx_estimated_absorpt_t_min 0.732
_shelx_estimated_absorpt_t_max 0.871

loop_
_space_group_symop_operation_xyz
'x, y, z'
'-x, -y, -z'

loop_
_atom_site_label
_atom_site_type_symbol
_atom_site_fract_x
_atom_site_fract_y
_atom_site_fract_z
_atom_site_U_iso_or_equiv
_atom_site_adp_type
_atom_site_occupancy
_atom_site_site_symmetry_order
_atom_site_calc_flag
_atom_site_refinement_flags_posn
_atom_site_refinement_flags_adp
_atom_site_refinement_flags_occupancy
_atom_site_disorder_assembly
_atom_site_disorder_group
Ti1 Ti 0.53960(3) 0.17654(3) 0.61017(2) 0.00835(8) Uani 1 1 d . . . . .
Ti2 Ti 0.66228(3) -0.03746(3) 0.61511(2) 0.00855(8) Uani 1 1 d . . . . .
Ti02 Ti 0.29676(3) -0.08914(3) 0.54700(3) 0.00869(8) Uani 1 1 d . . . . .
S1 S 1.00580(7) 0.66625(5) 0.89503(5) 0.03140(14) Uani 1 1 d . . . . .
C7 C 1.1126(2) 0.12699(16) 0.64511(16) 0.0145(4) Uani 1 1 d D U . . .
H7A H 1.1630 0.1534 0.5953 0.017 Uiso 1 1 calc R U . A 1
H7B H 1.1458 0.0702 0.6614 0.017 Uiso 1 1 calc R U . A 1
C8 C 1.1453(10) 0.2217(8) 0.7457(7) 0.0134(14) Uani 0.805(3) 1 d D U P B 1
C9 C 1.0566(8) 0.2824(7) 0.7739(4) 0.0188(11) Uani 0.805(3) 1 d D U P B 1
H9 H 0.9641 0.2649 0.7310 0.023 Uiso 0.805(3) 1 calc R U P B 1
C10 C 1.1155(13) 0.3674(10) 0.8674(9) 0.0298(19) Uani 0.805(3) 1 d D U P B 1
H10 H 1.0714 0.4162 0.8976 0.036 Uiso 0.805(3) 1 calc R U P B 1
S2 S 1.28541(17) 0.37292(14) 0.92338(10) 0.0321(3) Uani 0.805(3) 1 d D U P B 1
C11 C 1.2707(8) 0.2604(8) 0.8207(7) 0.0239(16) Uani 0.805(3) 1 d D U P B 1
H11 H 1.3419 0.2289 0.8168 0.029 Uiso 0.805(3) 1 calc R U P B 1
C8' C 1.156(4) 0.229(4) 0.741(3) 0.0134(14) Uani 0.195(3) 1 d D U P B 2
C9' C 1.285(4) 0.275(3) 0.823(3) 0.020(4) Uani 0.195(3) 1 d D U P B 2
H9' H 1.3671 0.2579 0.8150 0.024 Uiso 0.195(3) 1 calc R U P B 2
C10' C 1.281(3) 0.345(2) 0.915(2) 0.035(5) Uani 0.195(3) 1 d D U P B 2
H10' H 1.3458 0.3694 0.9823 0.042 Uiso 0.195(3) 1 calc R U P B 2
S2' S 1.1327(16) 0.3842(12) 0.8842(10) 0.0308(18) Uani 0.195(3) 1 d D U P B 2
C11' C 1.068(4) 0.285(3) 0.762(2) 0.0188(11) Uani 0.195(3) 1 d D U P B 2
H11' H 0.9805 0.2702 0.7139 0.023 Uiso 0.195(3) 1 calc R U P B 2
S3 S 0.43255(7) 0.60821(5) 0.77155(5) 0.02842(13) Uani 1 1 d . . . . .
O1 O 0.70505(14) 0.31661(11) 0.62537(11) 0.0137(3) Uani 1 1 d . . . . .
O2 O 0.81462(15) 0.25742(11) 0.50539(11) 0.0148(3) Uani 1 1 d . . . . .
O3 O 0.90781(14) 0.10377(11) 0.51741(11) 0.0130(3) Uani 1 1 d . . . . .
O4 O 0.87823(14) 0.01693(11) 0.63542(11) 0.0132(3) Uani 1 1 d . . . . .
O5 O 0.43451(14) 0.27891(11) 0.58283(11) 0.0136(3) Uani 1 1 d . . . . .
O6 O 0.29883(14) 0.18208(11) 0.41803(11) 0.0135(3) Uani 1 1 d . . . . .
O7 O 0.55599(14) 0.21243(11) 0.74850(10) 0.0130(3) Uani 1 1 d . . . . .
O8 O 0.68360(15) -0.02187(12) 0.75104(11) 0.0158(3) Uani 1 1 d . . . . .
O9 O 0.27332(15) -0.07133(12) 0.67463(11) 0.0148(3) Uani 1 1 d . . . . .
O10 O 0.67212(13) 0.10355(10) 0.60930(10) 0.0098(2) Uani 1 1 d . . . . .
O11 O 0.46593(13) -0.12058(10) 0.55673(10) 0.0098(2) Uani 1 1 d . . . . .
O12 O 0.36266(13) 0.05992(10) 0.55194(10) 0.0098(2) Uani 1 1 d . . . . .
C1 C 0.9054(2) 0.44798(16) 0.60344(17) 0.0189(4) Uani 1 1 d . . . . .
H1A H 1.0014 0.4450 0.6061 0.023 Uiso 1 1 calc R U . . .
H1B H 0.8805 0.4761 0.5456 0.023 Uiso 1 1 calc R U . . .
C2 C 0.9112(2) 0.52830(16) 0.70646(17) 0.0163(4) Uani 1 1 d . . . . .
C3 C 0.7955(2) 0.55837(17) 0.73243(17) 0.0189(4) Uani 1 1 d . . . . .
H3 H 0.7031 0.5293 0.6853 0.023 Uiso 1 1 calc R U . . .
C4 C 0.8313(2) 0.63386(18) 0.83271(18) 0.0224(4) Uani 1 1 d . . . . .
H4 H 0.7681 0.6637 0.8629 0.027 Uiso 1 1 calc R U . . .
C5 C 1.0315(2) 0.58155(18) 0.78783(19) 0.0245(5) Uani 1 1 d . . . . .
H5 H 1.1197 0.5726 0.7852 0.029 Uiso 1 1 calc R U . . .
C6 C 0.8001(2) 0.33176(16) 0.57648(15) 0.0131(4) Uani 1 1 d . . . . .
C12 C 0.9545(2) 0.07799(15) 0.59480(15) 0.0118(4) Uani 1 1 d . . . . .
C13 C 0.2661(2) 0.34567(17) 0.50435(17) 0.0185(4) Uani 1 1 d . . . . .
H13A H 0.2560 0.3581 0.4354 0.022 Uiso 1 1 calc R U . . .
H13B H 0.1691 0.3117 0.5111 0.022 Uiso 1 1 calc R U . . .
C14 C 0.3370(2) 0.45598(16) 0.59082(17) 0.0168(4) Uani 1 1 d . . . . .
C15 C 0.3497(3) 0.47245(19) 0.69559(19) 0.0261(5) Uani 1 1 d . . . . .
H15 H 0.3163 0.4150 0.7235 0.031 Uiso 1 1 calc R U . . .
C16 C 0.4512(3) 0.64689(18) 0.66318(19) 0.0255(5) Uani 1 1 d . . . . .
H16 H 0.4939 0.7206 0.6655 0.031 Uiso 1 1 calc R U . . .
C17 C 0.3963(2) 0.55707(18) 0.57252(18) 0.0220(4) Uani 1 1 d . . . . .
H17 H 0.3975 0.5617 0.5041 0.026 Uiso 1 1 calc R U . . .
C18 C 0.3406(2) 0.26369(15) 0.50191(15) 0.0124(4) Uani 1 1 d . . . . .
C19 C 0.6607(2) 0.24651(17) 0.84660(16) 0.0176(4) Uani 1 1 d . . . . .
H19 H 0.7358 0.2152 0.8335 0.021 Uiso 1 1 calc R U . . .
C20 C 0.7284(3) 0.3704(2) 0.8871(2) 0.0417(7) Uani 1 1 d . . . . .
H20A H 0.7741 0.3951 0.8353 0.063 Uiso 1 1 calc R U . . .
H20B H 0.7999 0.3945 0.9545 0.063 Uiso 1 1 calc R U . . .
H20C H 0.6553 0.4022 0.8977 0.063 Uiso 1 1 calc R U . . .
C21 C 0.5915(3) 0.2020(3) 0.9239(2) 0.0399(7) Uani 1 1 d . . . . .
H21A H 0.5267 0.2394 0.9446 0.060 Uiso 1 1 calc R U . . .
H21B H 0.6650 0.2149 0.9869 0.060 Uiso 1 1 calc R U . . .
H21C H 0.5380 0.1228 0.8903 0.060 Uiso 1 1 calc R U . . .
C22 C 0.7584(4) -0.0187(4) 0.8484(3) 0.0798(14) Uani 1 1 d . U . . .
H22 H 0.7186 0.0310 0.8922 0.096 Uiso 1 1 calc R U . . .
C23 C 0.9047(3) 0.0598(2) 0.8870(2) 0.0324(6) Uani 1 1 d . U . . .
H23A H 0.9630 0.0325 0.8442 0.049 Uiso 1 1 calc R U . . .
H23B H 0.9425 0.0685 0.9612 0.049 Uiso 1 1 calc R U . . .
H23C H 0.9068 0.1310 0.8816 0.049 Uiso 1 1 calc R U . . .
C24 C 0.7060(4) -0.1036(3) 0.8843(3) 0.0774(15) Uani 1 1 d . U . . .
H24A H 0.6204 -0.1632 0.8434 0.093 Uiso 1 1 calc R U . . .
H24B H 0.7549 -0.1032 0.9502 0.093 Uiso 1 1 calc R U . . .
C25 C 0.2171(3) -0.0829(3) 0.7616(2) 0.0342(6) Uani 1 1 d . . . . .
H25 H 0.2238 -0.0085 0.8056 0.041 Uiso 1 1 calc R U . . .
C26 C 0.3055(4) -0.1222(3) 0.8279(3) 0.0516(8) Uani 1 1 d . . . . .
H26A H 0.2978 -0.1964 0.7873 0.077 Uiso 1 1 calc R U . . .
H26B H 0.2722 -0.1239 0.8914 0.077 Uiso 1 1 calc R U . . .
H26C H 0.4050 -0.0724 0.8487 0.077 Uiso 1 1 calc R U . . .
C27 C 0.0605(3) -0.1558(3) 0.7190(3) 0.0416(7) Uani 1 1 d . . . . .
H27A H 0.0100 -0.1220 0.6787 0.062 Uiso 1 1 calc R U . . .
H27B H 0.0197 -0.1641 0.7782 0.062 Uiso 1 1 calc R U . . .
H27C H 0.0508 -0.2283 0.6726 0.062 Uiso 1 1 calc R U . . .

loop_
_atom_site_aniso_label
_atom_site_aniso_U_11
_atom_site_aniso_U_22
_atom_site_aniso_U_33
_atom_site_aniso_U_23
_atom_site_aniso_U_13
_atom_site_aniso_U_12
Ti1 0.00860(15) 0.00795(15) 0.00827(15) 0.00220(12) 0.00254(12) 0.00297(12)
Ti2 0.00857(15) 0.00938(15) 0.00820(15) 0.00339(12) 0.00209(12) 0.00362(12)
Ti02 0.00868(15) 0.00904(15) 0.00859(15) 0.00314(12) 0.00345(12) 0.00276(12)
S1 0.0357(3) 0.0254(3) 0.0208(3) 0.0015(2) 0.0002(2) 0.0035(2)
C7 0.0089(8) 0.0161(9) 0.0171(9) 0.0035(7) 0.0033(7) 0.0047(7)
C8 0.0109(18) 0.0133(17) 0.0151(12) 0.0060(13) 0.0051(12) 0.0014(15)
C9 0.0188(16) 0.0190(11) 0.0179(17) 0.0027(13) 0.0064(13) 0.0080(12)
C10 0.026(3) 0.030(4) 0.031(4) 0.008(3) 0.007(3) 0.008(3)
S2 0.0290(5) 0.0354(8) 0.0163(5) -0.0040(4) 0.0006(3) 0.0041(5)
C11 0.016(2) 0.028(3) 0.0200(19) 0.0016(19) 0.0009(15) 0.005(2)
C8' 0.0109(18) 0.0133(17) 0.0151(12) 0.0060(13) 0.0051(12) 0.0014(15)
C9' 0.013(6) 0.022(7) 0.017(6) 0.009(4) -0.003(4) -0.001(5)
C10' 0.028(7) 0.030(9) 0.030(6) -0.002(5) -0.004(4) 0.004(6)
S2' 0.034(4) 0.028(3) 0.019(3) 0.001(2) 0.002(2) 0.005(3)
C11' 0.0188(16) 0.0190(11) 0.0179(17) 0.0027(13) 0.0064(13) 0.0080(12)
S3 0.0377(3) 0.0196(3) 0.0232(3) 0.0019(2) 0.0127(2) 0.0060(2)
O1 0.0127(6) 0.0099(6) 0.0165(7) 0.0026(5) 0.0055(5) 0.0019(5)
O2 0.0148(7) 0.0115(6) 0.0176(7) 0.0040(5) 0.0069(5) 0.0034(5)
O3 0.0107(6) 0.0143(6) 0.0139(6) 0.0044(5) 0.0036(5) 0.0044(5)
O4 0.0097(6) 0.0137(6) 0.0162(7) 0.0059(5) 0.0026(5) 0.0038(5)
O5 0.0136(6) 0.0114(6) 0.0159(7) 0.0044(5) 0.0024(5) 0.0059(5)
O6 0.0149(7) 0.0112(6) 0.0153(7) 0.0050(5) 0.0031(5) 0.0059(5)
O7 0.0146(6) 0.0149(7) 0.0087(6) 0.0025(5) 0.0022(5) 0.0059(5)
O8 0.0154(7) 0.0223(7) 0.0102(6) 0.0070(6) 0.0024(5) 0.0065(6)
O9 0.0150(7) 0.0192(7) 0.0114(6) 0.0055(5) 0.0068(5) 0.0055(6)
O10 0.0100(6) 0.0096(6) 0.0095(6) 0.0028(5) 0.0023(5) 0.0038(5)
O11 0.0096(6) 0.0099(6) 0.0105(6) 0.0043(5) 0.0027(5) 0.0034(5)
O12 0.0095(6) 0.0091(6) 0.0105(6) 0.0029(5) 0.0035(5) 0.0032(5)
C1 0.0171(10) 0.0117(9) 0.0253(11) 0.0044(8) 0.0098(8) 0.0010(8)
C2 0.0177(10) 0.0085(8) 0.0209(10) 0.0056(8) 0.0053(8) 0.0016(7)
C3 0.0207(10) 0.0170(10) 0.0203(10) 0.0081(8) 0.0063(8) 0.0064(8)
C4 0.0262(11) 0.0205(10) 0.0225(11) 0.0100(9) 0.0086(9) 0.0077(9)
C5 0.0203(11) 0.0195(10) 0.0280(12) 0.0056(9) 0.0030(9) 0.0033(9)
C6 0.0116(9) 0.0122(9) 0.0155(9) 0.0061(7) 0.0024(7) 0.0036(7)
C12 0.0111(8) 0.0101(8) 0.0129(9) 0.0002(7) 0.0037(7) 0.0049(7)
C13 0.0198(10) 0.0143(9) 0.0217(10) 0.0047(8) 0.0010(8) 0.0103(8)
C14 0.0175(9) 0.0133(9) 0.0227(10) 0.0057(8) 0.0062(8) 0.0097(8)
C15 0.0362(13) 0.0169(10) 0.0246(11) 0.0081(9) 0.0112(10) 0.0060(9)
C16 0.0301(12) 0.0160(10) 0.0317(12) 0.0102(9) 0.0124(10) 0.0060(9)
C17 0.0270(11) 0.0179(10) 0.0234(11) 0.0094(9) 0.0079(9) 0.0085(9)
C18 0.0118(8) 0.0110(8) 0.0168(9) 0.0073(7) 0.0061(7) 0.0039(7)
C19 0.0185(10) 0.0198(10) 0.0123(9) 0.0043(8) -0.0010(8) 0.0076(8)
C20 0.0599(19) 0.0213(12) 0.0221(12) -0.0004(10) -0.0151(12) 0.0048(12)
C21 0.0333(14) 0.0650(19) 0.0228(12) 0.0267(13) 0.0031(10) 0.0118(13)
C22 0.0447(18) 0.115(3) 0.0545(19) 0.070(2) -0.0235(14) -0.0226(18)
C23 0.0284(13) 0.0353(14) 0.0225(12) 0.0083(10) -0.0076(10) 0.0052(10)
C24 0.072(2) 0.056(2) 0.066(2) 0.0506(19) -0.0396(19) -0.0265(18)
C25 0.0328(13) 0.0583(17) 0.0236(12) 0.0243(12) 0.0169(10) 0.0190(12)
C26 0.0458(18) 0.071(2) 0.0453(18) 0.0416(17) 0.0072(14) 0.0147(16)
C27 0.0270(13) 0.0634(19) 0.0604(19) 0.0474(17) 0.0259(13) 0.0212(13)

loop_
_atom_type_symbol
_atom_type_description
_atom_type_scat_dispersion_real
_atom_type_scat_dispersion_imag
_atom_type_scat_source
C C 0.0033 0.0016 'International Tables Vol C Tables 4.2.6.8 and 6.1.1.4'
H H 0.0000 0.0000 'International Tables Vol C Tables 4.2.6.8 and 6.1.1.4'
O O 0.0106 0.0060 'International Tables Vol C Tables 4.2.6.8 and 6.1.1.4'
S S 0.1246 0.1234 'International Tables Vol C Tables 4.2.6.8 and 6.1.1.4'
Ti Ti 0.2776 0.4457 'International Tables Vol C Tables 4.2.6.8 and 6.1.1.4'

loop_
_geom_angle_atom_site_label_1
_geom_angle_atom_site_label_2
_geom_angle_atom_site_label_3
_geom_angle
_geom_angle_site_symmetry_1
_geom_angle_site_symmetry_3
O7 Ti1 O12 102.92(6) . .
O7 Ti1 O10 95.70(6) . .
O12 Ti1 O10 103.27(6) . .
O7 Ti1 O1 93.87(6) . .
O12 Ti1 O1 158.81(6) . .
O10 Ti1 O1 87.59(6) . .
O7 Ti1 O5 96.72(6) . .
O12 Ti1 O5 87.24(6) . .
O10 Ti1 O5 161.49(6) . .
O1 Ti1 O5 77.93(6) . .
O7 Ti1 O11 173.25(6) . 2_656
O12 Ti1 O11 77.77(5) . 2_656
O10 Ti1 O11 77.65(5) . 2_656
O1 Ti1 O11 87.07(5) . 2_656
O5 Ti1 O11 90.01(5) . 2_656
O7 Ti1 Ti2 145.51(5) . 2_656
O12 Ti1 Ti2 43.21(4) . 2_656
O10 Ti1 Ti2 98.70(4) . 2_656
O1 Ti1 Ti2 117.82(4) . 2_656
O5 Ti1 Ti2 78.41(4) . 2_656
O11 Ti1 Ti2 36.70(3) 2_656 2_656
O7 Ti1 Ti02 137.17(5) . 2_656
O12 Ti1 Ti02 98.61(4) . 2_656
O10 Ti1 Ti02 42.99(4) . 2_656
O1 Ti1 Ti02 76.83(4) . 2_656
O5 Ti1 Ti02 121.06(4) . 2_656
O11 Ti1 Ti02 36.70(3) 2_656 2_656
Ti2 Ti1 Ti02 68.330(12) 2_656 2_656
O8 Ti2 O11 102.30(6) . .
O8 Ti2 O10 104.02(6) . .
O11 Ti2 O10 101.66(6) . .
O8 Ti2 O4 91.38(6) . .
O11 Ti2 O4 161.38(6) . .
O10 Ti2 O4 86.93(6) . .
O8 Ti2 O6 92.59(6) . 2_656
O11 Ti2 O6 89.05(6) . 2_656
O10 Ti2 O6 157.62(6) . 2_656
O4 Ti2 O6 77.65(5) . 2_656
O8 Ti2 O12 178.69(6) . 2_656
O11 Ti2 O12 77.75(5) . 2_656
O10 Ti2 O12 77.23(5) . 2_656
O4 Ti2 O12 88.29(5) . 2_656
O6 Ti2 O12 86.09(5) 2_656 2_656
O8 Ti2 Ti1 143.22(5) . 2_656
O11 Ti2 Ti1 43.46(4) . 2_656
O10 Ti2 Ti1 97.44(4) . 2_656
O4 Ti2 Ti1 119.57(4) . 2_656
O6 Ti2 Ti1 76.80(4) 2_656 2_656
O12 Ti2 Ti1 36.43(3) 2_656 2_656
O8 Ti2 Ti02 144.47(5) . 2_656
O11 Ti2 Ti02 97.74(4) . 2_656
O10 Ti2 Ti02 42.66(4) . 2_656
O4 Ti2 Ti02 77.31(4) . 2_656
O6 Ti2 Ti02 116.93(4) 2_656 2_656
O12 Ti2 Ti02 36.61(3) 2_656 2_656
Ti1 Ti2 Ti02 67.622(11) 2_656 2_656
O9 Ti02 O11 102.78(6) . .
O9 Ti02 O12 100.13(6) . .
O11 Ti02 O12 101.97(6) . .
O9 Ti02 O3 93.61(6) . 2_656
O11 Ti02 O3 157.90(6) . 2_656
O12 Ti02 O3 89.43(6) . 2_656
O9 Ti02 O2 93.17(6) . 2_656
O11 Ti02 O2 87.51(6) . 2_656
O12 Ti02 O2 161.42(6) . 2_656
O3 Ti02 O2 76.75(6) 2_656 2_656
O9 Ti02 O10 177.50(6) . 2_656
O11 Ti02 O10 78.10(5) . 2_656
O12 Ti02 O10 77.39(5) . 2_656
O3 Ti02 O10 86.16(5) 2_656 2_656
O2 Ti02 O10 89.20(5) 2_656 2_656
O9 Ti02 Ti1 144.62(5) . 2_656
O11 Ti02 Ti1 43.31(4) . 2_656
O12 Ti02 Ti1 97.69(4) . 2_656
O3 Ti02 Ti1 116.95(4) 2_656 2_656
O2 Ti02 Ti1 78.16(4) 2_656 2_656
O10 Ti02 Ti1 36.84(3) 2_656 2_656
O9 Ti02 Ti2 140.93(5) . 2_656
O11 Ti02 Ti2 98.15(4) . 2_656
O12 Ti02 Ti2 42.82(4) . 2_656
O3 Ti02 Ti2 77.32(4) 2_656 2_656
O2 Ti02 Ti2 120.55(4) 2_656 2_656
O10 Ti02 Ti2 36.62(3) 2_656 2_656
Ti1 Ti02 Ti2 67.953(11) 2_656 2_656
C5 S1 C4 92.52(11) . .
C12 C7 C8 109.6(4) . .
C12 C7 C8' 113.0(15) . .
C12 C7 H7A 109.7 . .
C8 C7 H7A 109.7 . .
C12 C7 H7B 109.7 . .
C8 C7 H7B 109.7 . .
H7A C7 H7B 108.2 . .
C11 C8 C9 111.9(4) . .
C11 C8 C7 121.3(6) . .
C9 C8 C7 126.7(6) . .
C10 C9 C8 114.4(6) . .
C10 C9 H9 122.8 . .
C8 C9 H9 122.8 . .
C9 C10 S2 109.4(8) . .
C9 C10 H10 125.3 . .
S2 C10 H10 125.3 . .
C11 S2 C10 92.1(4) . .
C8 C11 S2 112.1(4) . .
C8 C11 H11 124.0 . .
S2 C11 H11 124.0 . .
C11' C8' C9' 111.3(14) . .
C11' C8' C7 122(2) . .
C9' C8' C7 127(2) . .
C10' C9' C8' 114(2) . .
C10' C9' H9' 122.8 . .
C8' C9' H9' 122.8 . .
C9' C10' S2' 107.5(18) . .
C9' C10' H10' 126.3 . .
S2' C10' H10' 126.3 . .
C11' S2' C10' 92.0(13) . .
C8' C11' S2' 112.3(16) . .
C8' C11' H11' 123.8 . .
S2' C11' H11' 123.8 . .
C16 S3 C15 92.21(11) . .
C6 O1 Ti1 131.18(13) . .
C6 O2 Ti02 128.59(13) . 2_656
C12 O3 Ti02 129.30(12) . 2_656
C12 O4 Ti2 130.04(12) . .
C18 O5 Ti1 128.70(12) . .
C18 O6 Ti2 130.86(12) . 2_656
C19 O7 Ti1 140.51(13) . .
C22 O8 Ti2 152.4(2) . .
C25 O9 Ti02 163.38(16) . .
Ti1 O10 Ti2 133.56(7) . .
Ti1 O10 Ti02 100.16(6) . 2_656
Ti2 O10 Ti02 100.72(6) . 2_656
Ti2 O11 Ti02 135.53(7) . .
Ti2 O11 Ti1 99.85(6) . 2_656
Ti02 O11 Ti1 99.99(6) . 2_656
Ti1 O12 Ti02 133.71(7) . .
Ti1 O12 Ti2 100.36(6) . 2_656
Ti02 O12 Ti2 100.57(6) . 2_656
C2 C1 C6 114.95(17) . .
C2 C1 H1A 108.5 . .
C6 C1 H1A 108.5 . .
C2 C1 H1B 108.5 . .
C6 C1 H1B 108.5 . .
H1A C1 H1B 107.5 . .
C5 C2 C3 111.51(19) . .
C5 C2 C1 122.7(2) . .
C3 C2 C1 125.75(19) . .
C4 C3 C2 113.3(2) . .
C4 C3 H3 123.4 . .
C2 C3 H3 123.4 . .
C3 C4 S1 110.37(17) . .
C3 C4 H4 124.8 . .
S1 C4 H4 124.8 . .
C2 C5 S1 112.32(18) . .
C2 C5 H5 123.8 . .
S1 C5 H5 123.8 . .
O2 C6 O1 124.85(18) . .
O2 C6 C1 116.64(17) . .
O1 C6 C1 118.50(17) . .
O4 C12 O3 124.75(17) . .
O4 C12 C7 117.48(17) . .
O3 C12 C7 117.73(17) . .
C14 C13 C18 116.53(17) . .
C14 C13 H13A 108.2 . .
C18 C13 H13A 108.2 . .
C14 C13 H13B 108.2 . .
C18 C13 H13B 108.2 . .
H13A C13 H13B 107.3 . .
C15 C14 C17 111.31(19) . .
C15 C14 C13 124.63(19) . .
C17 C14 C13 124.04(19) . .
C14 C15 S3 112.34(17) . .
C14 C15 H15 123.8 . .
S3 C15 H15 123.8 . .
C17 C16 S3 110.69(17) . .
C17 C16 H16 124.7 . .
S3 C16 H16 124.7 . .
C16 C17 C14 113.4(2) . .
C16 C17 H17 123.3 . .
C14 C17 H17 123.3 . .
O6 C18 O5 124.68(17) . .
O6 C18 C13 115.98(17) . .
O5 C18 C13 119.29(17) . .
O7 C19 C20 108.93(17) . .
O7 C19 C21 109.23(18) . .
C20 C19 C21 112.6(2) . .
O7 C19 H19 108.7 . .
C20 C19 H19 108.7 . .
C21 C19 H19 108.7 . .
C19 C20 H20A 109.5 . .
C19 C20 H20B 109.5 . .
H20A C20 H20B 109.5 . .
C19 C20 H20C 109.5 . .
H20A C20 H20C 109.5 . .
H20B C20 H20C 109.5 . .
C19 C21 H21A 109.5 . .
C19 C21 H21B 109.5 . .
H21A C21 H21B 109.5 . .
C19 C21 H21C 109.5 . .
H21A C21 H21C 109.5 . .
H21B C21 H21C 109.5 . .
C24 C22 O8 118.6(3) . .
C24 C22 C23 124.5(3) . .
O8 C22 C23 114.7(2) . .
C24 C22 H22 95.0 . .
O8 C22 H22 95.0 . .
C23 C22 H22 95.0 . .
C22 C23 H23A 109.5 . .
C22 C23 H23B 109.5 . .
H23A C23 H23B 109.5 . .
C22 C23 H23C 109.5 . .
H23A C23 H23C 109.5 . .
H23B C23 H23C 109.5 . .
C22 C24 H24A 120.0 . .
C22 C24 H24B 120.0 . .
H24A C24 H24B 120.0 . .
O9 C25 C26 109.3(2) . .
O9 C25 C27 108.4(2) . .
C26 C25 C27 115.2(2) . .
O9 C25 H25 107.9 . .
C26 C25 H25 107.9 . .
C27 C25 H25 107.9 . .
C25 C26 H26A 109.5 . .
C25 C26 H26B 109.5 . .
H26A C26 H26B 109.5 . .
C25 C26 H26C 109.5 . .
H26A C26 H26C 109.5 . .
H26B C26 H26C 109.5 . .
C25 C27 H27A 109.5 . .
C25 C27 H27B 109.5 . .
H27A C27 H27B 109.5 . .
C25 C27 H27C 109.5 . .
H27A C27 H27C 109.5 . .
H27B C27 H27C 109.5 . .

loop_
_geom_bond_atom_site_label_1
_geom_bond_atom_site_label_2
_geom_bond_distance
_geom_bond_site_symmetry_2
Ti1 O7 1.7762(13) .
Ti1 O12 1.8806(13) .
Ti1 O10 1.9020(13) .
Ti1 O1 2.0588(14) .
Ti1 O5 2.0630(14) .
Ti1 O11 2.1747(13) 2_656
Ti1 Ti2 3.1153(5) 2_656
Ti1 Ti02 3.1222(5) 2_656
Ti2 O8 1.7703(14) .
Ti2 O11 1.8896(13) .
Ti2 O10 1.9037(13) .
Ti2 O4 2.0507(13) .
Ti2 O6 2.0609(14) 2_656
Ti2 O12 2.1683(13) 2_656
Ti2 Ti1 3.1153(5) 2_656
Ti2 Ti02 3.1360(5) 2_656
Ti02 O9 1.7506(14) .
Ti02 O11 1.8947(13) .
Ti02 O12 1.9025(13) .
Ti02 O3 2.0605(14) 2_656
Ti02 O2 2.0726(14) 2_656
Ti02 O10 2.1629(13) 2_656
Ti02 Ti1 3.1222(5) 2_656
Ti02 Ti2 3.1359(5) 2_656
S1 C5 1.707(2) .
S1 C4 1.713(2) .
C7 C12 1.507(3) .
C7 C8 1.510(4) .
C7 C8' 1.510(14) .
C7 H7A 0.9900 .
C7 H7B 0.9900 .
C8 C11 1.358(7) .
C8 C9 1.427(6) .
C9 C10 1.361(10) .
C9 H9 0.9500 .
C10 S2 1.751(11) .
C10 H10 0.9500 .
S2 C11 1.716(6) .
C11 H11 0.9500 .
C8' C11' 1.36(2) .
C8' C9' 1.42(2) .
C9' C10' 1.36(2) .
C9' H9' 0.9500 .
C10' S2' 1.771(18) .
C10' H10' 0.9500 .
S2' C11' 1.710(19) .
C11' H11' 0.9500 .
S3 C16 1.708(2) .
S3 C15 1.710(2) .
O1 C6 1.260(2) .
O2 C6 1.258(2) .
O2 Ti02 2.0726(14) 2_656
O3 C12 1.261(2) .
O3 Ti02 2.0606(14) 2_656
O4 C12 1.260(2) .
O5 C18 1.262(2) .
O6 C18 1.259(2) .
O6 Ti2 2.0610(14) 2_656
O7 C19 1.431(2) .
O8 C22 1.400(3) .
O9 C25 1.419(3) .
O10 Ti02 2.1629(13) 2_656
O11 Ti1 2.1747(13) 2_656
O12 Ti2 2.1682(13) 2_656
C1 C2 1.504(3) .
C1 C6 1.519(3) .
C1 H1A 0.9900 .
C1 H1B 0.9900 .
C2 C5 1.362(3) .
C2 C3 1.427(3) .
C3 C4 1.379(3) .
C3 H3 0.9500 .
C4 H4 0.9500 .
C5 H5 0.9500 .
C13 C14 1.506(3) .
C13 C18 1.520(3) .
C13 H13A 0.9900 .
C13 H13B 0.9900 .
C14 C15 1.358(3) .
C14 C17 1.425(3) .
C15 H15 0.9500 .
C16 C17 1.369(3) .
C16 H16 0.9500 .
C17 H17 0.9500 .
C19 C20 1.509(3) .
C19 C21 1.512(3) .
C19 H19 1.0000 .
C20 H20A 0.9800 .
C20 H20B 0.9800 .
C20 H20C 0.9800 .
C21 H21A 0.9800 .
C21 H21B 0.9800 .
C21 H21C 0.9800 .
C22 C24 1.361(4) .
C22 C23 1.460(4) .
C22 H22 1.0000 .
C23 H23A 0.9800 .
C23 H23B 0.9800 .
C23 H23C 0.9800 .
C24 H24A 0.9500 .
C24 H24B 0.9500 .
C25 C26 1.481(4) .
C25 C27 1.522(4) .
C25 H25 1.0000 .
C26 H26A 0.9800 .
C26 H26B 0.9800 .
C26 H26C 0.9800 .
C27 H27A 0.9800 .
C27 H27B 0.9800 .
C27 H27C 0.9800 .

loop_
_geom_torsion_atom_site_label_1
_geom_torsion_atom_site_label_2
_geom_torsion_atom_site_label_3
_geom_torsion_atom_site_label_4
_geom_torsion
_geom_torsion_site_symmetry_1
_geom_torsion_site_symmetry_4
C12 C7 C8 C11 161.6(11) . .
C12 C7 C8 C9 -20.0(15) . .
C11 C8 C9 C10 1.6(17) . .
C7 C8 C9 C10 -176.9(12) . .
C8 C9 C10 S2 -0.4(15) . .
C9 C10 S2 C11 -0.7(11) . .
C9 C8 C11 S2 -2.1(15) . .
C7 C8 C11 S2 176.5(9) . .
C10 S2 C11 C8 1.6(12) . .
C12 C7 C8' C11' -16(7) . .
C12 C7 C8' C9' 160(5) . .
C11' C8' C9' C10' 15(8) . .
C7 C8' C9' C10' -162(5) . .
C8' C9' C10' S2' -17(6) . .
C9' C10' S2' C11' 11(4) . .
C9' C8' C11' S2' -5(7) . .
C7 C8' C11' S2' 171(4) . .
C10' S2' C11' C8' -3(5) . .
O12 Ti1 O7 C19 141.64(19) . .
O10 Ti1 O7 C19 36.6(2) . .
O1 Ti1 O7 C19 -51.4(2) . .
O5 Ti1 O7 C19 -129.66(19) . .
Ti2 Ti1 O7 C19 151.04(16) 2_656 .
Ti02 Ti1 O7 C19 23.4(2) 2_656 .
O11 Ti2 O8 C22 139.8(4) . .
O10 Ti2 O8 C22 -114.7(4) . .
O4 Ti2 O8 C22 -27.5(4) . .
O6 Ti2 O8 C22 50.2(4) 2_656 .
Ti1 Ti2 O8 C22 121.5(4) 2_656 .
Ti02 Ti2 O8 C22 -97.3(4) 2_656 .
O11 Ti02 O9 C25 -119.6(5) . .
O12 Ti02 O9 C25 135.6(5) . .
O3 Ti02 O9 C25 45.5(5) 2_656 .
O2 Ti02 O9 C25 -31.4(5) 2_656 .
Ti1 Ti02 O9 C25 -105.3(5) 2_656 .
Ti2 Ti02 O9 C25 119.8(5) 2_656 .
O8 Ti2 O11 Ti02 80.55(11) . .
O10 Ti2 O11 Ti02 -26.81(11) . .
O4 Ti2 O11 Ti02 -143.03(14) . .
O6 Ti2 O11 Ti02 173.00(10) 2_656 .
O12 Ti2 O11 Ti02 -100.79(10) 2_656 .
Ti1 Ti2 O11 Ti02 -115.34(12) 2_656 .
Ti02 Ti2 O11 Ti02 -69.94(10) 2_656 .
O8 Ti2 O11 Ti1 -164.11(6) . 2_656
O10 Ti2 O11 Ti1 88.54(6) . 2_656
O4 Ti2 O11 Ti1 -27.7(2) . 2_656
O6 Ti2 O11 Ti1 -71.66(6) 2_656 2_656
O12 Ti2 O11 Ti1 14.55(5) 2_656 2_656
Ti02 Ti2 O11 Ti1 45.40(5) 2_656 2_656
O9 Ti02 O11 Ti2 -76.69(11) . .
O12 Ti02 O11 Ti2 26.75(11) . .
O3 Ti02 O11 Ti2 146.41(12) 2_656 .
O2 Ti02 O11 Ti2 -169.38(10) 2_656 .
O10 Ti02 O11 Ti2 100.91(10) 2_656 .
Ti1 Ti02 O11 Ti2 115.29(12) 2_656 .
Ti2 Ti02 O11 Ti2 70.10(10) 2_656 .
O9 Ti02 O11 Ti1 168.01(6) . 2_656
O12 Ti02 O11 Ti1 -88.55(6) . 2_656
O3 Ti02 O11 Ti1 31.12(17) 2_656 2_656
O2 Ti02 O11 Ti1 75.32(6) 2_656 2_656
O10 Ti02 O11 Ti1 -14.38(5) 2_656 2_656
Ti2 Ti02 O11 Ti1 -45.19(5) 2_656 2_656
O7 Ti1 O12 Ti02 -72.12(10) . .
O10 Ti1 O12 Ti02 27.03(11) . .
O1 Ti1 O12 Ti02 146.29(13) . .
O5 Ti1 O12 Ti02 -168.39(10) . .
O11 Ti1 O12 Ti02 101.01(10) 2_656 .
Ti2 Ti1 O12 Ti02 115.65(11) 2_656 .
Ti02 Ti1 O12 Ti02 70.61(9) 2_656 .
O7 Ti1 O12 Ti2 172.24(6) . 2_656
O10 Ti1 O12 Ti2 -88.62(6) . 2_656
O1 Ti1 O12 Ti2 30.64(18) . 2_656
O5 Ti1 O12 Ti2 75.96(6) . 2_656
O11 Ti1 O12 Ti2 -14.64(5) 2_656 2_656
Ti02 Ti1 O12 Ti2 -45.04(5) 2_656 2_656
C6 C1 C2 C5 119.3(2) . .
C6 C1 C2 C3 -60.4(3) . .
C5 C2 C3 C4 0.2(3) . .
C1 C2 C3 C4 179.91(19) . .
C2 C3 C4 S1 -0.7(2) . .
C5 S1 C4 C3 0.81(18) . .
C3 C2 C5 S1 0.5(2) . .
C1 C2 C5 S1 -179.30(16) . .
C4 S1 C5 C2 -0.73(18) . .
Ti02 O2 C6 O1 -5.0(3) 2_656 .
Ti02 O2 C6 C1 175.53(13) 2_656 .
Ti1 O1 C6 O2 -2.0(3) . .
Ti1 O1 C6 C1 177.38(13) . .
C2 C1 C6 O2 -164.09(18) . .
C2 C1 C6 O1 16.5(3) . .
Ti2 O4 C12 O3 -12.8(3) . .
Ti2 O4 C12 C7 164.85(12) . .
Ti02 O3 C12 O4 15.2(3) 2_656 .
Ti02 O3 C12 C7 -162.42(12) 2_656 .
C8 C7 C12 O4 -76.6(6) . .
C8' C7 C12 O4 -82(3) . .
C8 C7 C12 O3 101.2(6) . .
C8' C7 C12 O3 96(3) . .
C18 C13 C14 C15 -67.9(3) . .
C18 C13 C14 C17 113.7(2) . .
C17 C14 C15 S3 -0.1(3) . .
C13 C14 C15 S3 -178.67(16) . .
C16 S3 C15 C14 0.4(2) . .
C15 S3 C16 C17 -0.6(2) . .
S3 C16 C17 C14 0.7(3) . .
C15 C14 C17 C16 -0.4(3) . .
C13 C14 C17 C16 178.2(2) . .
Ti2 O6 C18 O5 9.9(3) 2_656 .
Ti2 O6 C18 C13 -167.67(13) 2_656 .
Ti1 O5 C18 O6 -4.2(3) . .
Ti1 O5 C18 C13 173.29(13) . .
C14 C13 C18 O6 -165.37(18) . .
C14 C13 C18 O5 16.9(3) . .
Ti1 O7 C19 C20 88.9(3) . .
Ti1 O7 C19 C21 -147.81(19) . .
Ti2 O8 C22 C24 -108.4(5) . .
Ti2 O8 C22 C23 55.3(7) . .
Ti02 O9 C25 C26 111.8(5) . .
Ti02 O9 C25 C27 -14.5(7) . .
